data_7031482
loop_
_publ_author_name
'Qin, Ling'
'Wang, Zhong-Jie'
'Wang, Ting'
'Zheng, He-Gen'
'Chen, Jin-Xi'

_publ_section_title
;
 Coligand-directed synthesis of five Co(ii)/Ni(ii) coordination polymers
 with a neutral tetradentate ligand: syntheses, crystal structures, and
 properties.
;
_journal_issue 33
_journal_name_full 'Dalton transactions (Cambridge, England : 2003)'
_journal_page_first 12528
_journal_page_last 12535
_journal_paper_doi 10.1039/c4dt01535e
_journal_volume 43
_journal_year 2014
_chemical_formula_moiety 'C154 H105 N11 Ni6 O40 S6'
_chemical_formula_sum 'C154 H105 N11 Ni6 O40 S6'
_chemical_formula_weight 3294.11
_chemical_name_systematic
; 
 ? 
;
_space_group_IT_number 2
_symmetry_cell_setting triclinic
_symmetry_space_group_name_Hall '-P 1'
_symmetry_space_group_name_H-M 'P -1'
_atom_sites_solution_hydrogens geom
_atom_sites_solution_primary direct
_atom_sites_solution_secondary difmap
_audit_creation_method SHELXL-97
_cell_angle_alpha 89.937(2)
_cell_angle_beta 85.402(3)
_cell_angle_gamma 61.994(2)
_cell_formula_units_Z 1
_cell_length_a 14.0905(15)
_cell_length_b 14.6762(17)
_cell_length_c 21.5858(14)
_cell_measurement_reflns_used 9477
_cell_measurement_temperature 291(2)
_cell_measurement_theta_max 28.104
_cell_measurement_theta_min 2.401
_cell_volume 3925.0(7)
_computing_cell_refinement 'Bruker SMART'
_computing_data_collection 'Bruker SMART'
_computing_data_reduction 'Bruker SAINT'
_computing_molecular_graphics 'Bruker SHELXTL'
_computing_publication_material 'Bruker SHELXTL'
_computing_structure_refinement 'SHELXL-97 (Sheldrick, 1997)'
_computing_structure_solution 'SHELXS-97 (Sheldrick, 1990)'
_diffrn_ambient_temperature 291(2)
_diffrn_measured_fraction_theta_full 0.979
_diffrn_measured_fraction_theta_max 0.979
_diffrn_measurement_device_type 'CCD area detector'
_diffrn_measurement_method 'phi and omega scans'
_diffrn_radiation_monochromator graphite
_diffrn_radiation_source 'fine-focus sealed tube'
_diffrn_radiation_type MoK\a
_diffrn_radiation_wavelength 0.71073
_diffrn_reflns_av_R_equivalents 0.0170
_diffrn_reflns_av_sigmaI/netI 0.0574
_diffrn_reflns_limit_h_max 16
_diffrn_reflns_limit_h_min -17
_diffrn_reflns_limit_k_max 11
_diffrn_reflns_limit_k_min -18
_diffrn_reflns_limit_l_max 26
_diffrn_reflns_limit_l_min -26
_diffrn_reflns_number 22907
_diffrn_reflns_theta_full 26.00
_diffrn_reflns_theta_max 26.00
_diffrn_reflns_theta_min 0.95
_exptl_absorpt_coefficient_mu 0.865
_exptl_absorpt_correction_T_max 0.8324
_exptl_absorpt_correction_T_min 0.7937
_exptl_absorpt_correction_type multi-scan
_exptl_absorpt_process_details sadabs
_exptl_crystal_colour green
_exptl_crystal_density_diffrn 1.394
_exptl_crystal_density_method 'not measured'
_exptl_crystal_description prismatic
_exptl_crystal_F_000 1690
_exptl_crystal_size_max 0.28
_exptl_crystal_size_mid 0.24
_exptl_crystal_size_min 0.22
_platon_squeeze_details
;
;
_refine_diff_density_max 0.319
_refine_diff_density_min -0.359
_refine_diff_density_rms 0.048
_refine_ls_extinction_method none
_refine_ls_goodness_of_fit_ref 1.017
_refine_ls_hydrogen_treatment constr
_refine_ls_matrix_type fullcycle
_refine_ls_number_parameters 988
_refine_ls_number_reflns 15116
_refine_ls_number_restraints 0
_refine_ls_restrained_S_all 1.017
_refine_ls_R_factor_all 0.1037
_refine_ls_R_factor_gt 0.0530
_refine_ls_shift/su_max 0.000
_refine_ls_shift/su_mean 0.000
_refine_ls_structure_factor_coef Fsqd
_refine_ls_weighting_details 'calc w=1/[\s^2^(Fo^2^)+(0.0600P)^2^+1.5500P] where P=(Fo^2^+2Fc^2^)/3'
_refine_ls_weighting_scheme calc
_refine_ls_wR_factor_gt 0.1019
_refine_ls_wR_factor_ref 0.1203
_reflns_number_gt 11497
_reflns_number_total 15116
_reflns_threshold_expression >2sigma(I)
_cod_data_source_file c4dt01535e2.cif
_cod_data_source_block 4
_cod_depositor_comments
;
The following automatic conversions were performed:

'_symmetry_cell_setting' value 'Triclinic' changed to 'triclinic'
according to
/usr/data/users/saulius/crontab/automatic-downloads/rss-feeds/RSC/lib/dictionaries/cif_core.dic
dictionary named 'cif_core.dic' version 2.4.2 from 2011-04-26.

Automatic conversion script
Id: cif_fix_values 2281 2013-09-26 08:29:07Z andrius 

 Adding full bibliography for 7031479--7031483.cif.

The following automatic conversions were performed:

'_refine_ls_hydrogen_treatment' value 'constra' was replaced with the
value 'constr' as specified in the replacement file
'src/cod-tools/trunk/data/replacement-values/replacement_values.lst'.

Automatic conversion script
Id: cif_fix_values 5376 2017-05-30 11:51:03Z andrius 
;
_cod_original_sg_symbol_Hall ' -P1'
_cod_original_sg_symbol_H-M P-1
_cod_database_code 7031482

loop_
_symmetry_equiv_pos_as_xyz
'x, y, z'
'-x, -y, -z'

loop_
_atom_site_label
_atom_site_type_symbol
_atom_site_fract_x
_atom_site_fract_y
_atom_site_fract_z
_atom_site_U_iso_or_equiv
_atom_site_adp_type
_atom_site_occupancy
_atom_site_symmetry_multiplicity
_atom_site_calc_flag
_atom_site_refinement_flags
C1 C 0.2213(3) 0.3240(3) 0.74423(17) 0.0392(8) Uani 1 1 d .
C2 C 0.1599(3) 0.4265(3) 0.76459(17) 0.0449(9) Uani 1 1 d .
H2 H 0.1173 0.4428 0.8023 0.054 Uiso 1 1 calc R
C3 C 0.1614(3) 0.5036(3) 0.72967(16) 0.0364(7) Uani 1 1 d .
C4 C 0.2208(3) 0.4845(3) 0.67292(15) 0.0360(7) Uani 1 1 d .
H4 H 0.2194 0.5387 0.6500 0.043 Uiso 1 1 calc R
C5 C 0.2821(3) 0.3843(3) 0.65076(15) 0.0351(7) Uani 1 1 d .
C6 C 0.2815(3) 0.3033(3) 0.68723(15) 0.0372(8) Uani 1 1 d .
H6 H 0.3224 0.2352 0.6724 0.045 Uiso 1 1 calc R
C7 C 0.1391(3) 0.1739(3) 0.85852(16) 0.0404(8) Uani 1 1 d .
H7 H 0.0804 0.1868 0.8867 0.048 Uiso 1 1 calc R
C8 C 0.1382(3) 0.2564(3) 0.82499(17) 0.0421(9) Uani 1 1 d .
H8 H 0.0810 0.3227 0.8324 0.050 Uiso 1 1 calc R
C9 C 0.2223(3) 0.2389(3) 0.78109(15) 0.0351(7) Uani 1 1 d .
C10 C 0.3051(3) 0.1402(3) 0.77373(16) 0.0404(8) Uani 1 1 d .
H10 H 0.3644 0.1249 0.7453 0.048 Uiso 1 1 calc R
C11 C 0.3002(3) 0.0632(3) 0.80888(17) 0.0425(8) Uani 1 1 d .
H11 H 0.3568 -0.0035 0.8020 0.051 Uiso 1 1 calc R
C12 C 0.4338(3) 0.2512(3) 0.49771(17) 0.0455(9) Uani 1 1 d .
H12 H 0.4504 0.1903 0.4758 0.055 Uiso 1 1 calc R
C13 C 0.3780(3) 0.2692(3) 0.55491(16) 0.0433(9) Uani 1 1 d .
H13 H 0.3622 0.2186 0.5712 0.052 Uiso 1 1 calc R
C14 C 0.3449(3) 0.3584(3) 0.58858(16) 0.0375(8) Uani 1 1 d .
C15 C 0.3753(3) 0.4263(3) 0.56153(16) 0.0404(8) Uani 1 1 d .
H15 H 0.3606 0.4866 0.5835 0.049 Uiso 1 1 calc R
C16 C 0.4276(3) 0.4068(3) 0.50197(15) 0.0355(7) Uani 1 1 d .
H16 H 0.4366 0.4590 0.4824 0.043 Uiso 1 1 calc R
C17 C 0.0036(3) 0.6568(3) 0.77150(16) 0.0367(8) Uani 1 1 d .
C18 C -0.0225(3) 0.7220(3) 0.82363(15) 0.0415(9) Uani 1 1 d .
H18 H 0.0316 0.7209 0.8461 0.050 Uiso 1 1 calc R
C19 C -0.1301(3) 0.7889(2) 0.84189(15) 0.0341(7) Uani 1 1 d .
C20 C -0.2115(3) 0.7930(2) 0.80811(14) 0.0339(7) Uani 1 1 d .
H20 H -0.2832 0.8398 0.8199 0.041 Uiso 1 1 calc R
C21 C -0.1848(3) 0.7264(3) 0.75646(16) 0.0378(8) Uani 1 1 d .
C22 C -0.0768(3) 0.6588(3) 0.73767(16) 0.0371(8) Uani 1 1 d .
H22 H -0.0590 0.6152 0.7026 0.045 Uiso 1 1 calc R
C23 C -0.4468(3) 0.8162(3) 0.68715(16) 0.0396(8) Uani 1 1 d .
H23 H -0.5105 0.8778 0.6859 0.048 Uiso 1 1 calc R
C24 C -0.3679(2) 0.8184(3) 0.71703(16) 0.0358(7) Uani 1 1 d .
H24 H -0.3788 0.8801 0.7356 0.043 Uiso 1 1 calc R
C25 C -0.2710(3) 0.7303(3) 0.72052(15) 0.0363(7) Uani 1 1 d .
C26 C -0.2647(3) 0.6417(3) 0.69368(15) 0.0373(8) Uani 1 1 d .
H26 H -0.2032 0.5788 0.6966 0.045 Uiso 1 1 calc R
C27 C -0.3477(3) 0.6453(3) 0.66296(16) 0.0363(7) Uani 1 1 d .
H27 H -0.3388 0.5846 0.6440 0.044 Uiso 1 1 calc R
C28 C -0.0957(3) 0.9219(3) 0.98080(16) 0.0426(8) Uani 1 1 d .
H28 H -0.0380 0.9224 0.9988 0.051 Uiso 1 1 calc R
C29 C -0.0764(3) 0.8689(3) 0.92874(17) 0.0442(9) Uani 1 1 d .
H29 H -0.0063 0.8376 0.9096 0.053 Uiso 1 1 calc R
C30 C -0.1557(3) 0.8565(3) 0.90010(14) 0.0350(7) Uani 1 1 d .
C31 C -0.2594(3) 0.9190(3) 0.92655(17) 0.0425(9) Uani 1 1 d .
H31 H -0.3187 0.9225 0.9084 0.051 Uiso 1 1 calc R
C32 C -0.2735(3) 0.9764(3) 0.98089(17) 0.0424(9) Uani 1 1 d .
H32 H -0.3439 1.0182 0.9979 0.051 Uiso 1 1 calc R
C33 C 0.5555(3) 0.4290(3) 0.30333(17) 0.0390(8) Uani 1 1 d .
C34 C 0.5172(3) 0.5389(3) 0.28611(15) 0.0364(8) Uani 1 1 d .
C35 C 0.4500(3) 0.6183(3) 0.33003(16) 0.0424(9) Uani 1 1 d .
H35 H 0.4285 0.6031 0.3688 0.051 Uiso 1 1 calc R
C36 C 0.4168(3) 0.7192(3) 0.31427(17) 0.0384(8) Uani 1 1 d .
H36 H 0.3740 0.7727 0.3432 0.046 Uiso 1 1 calc R
C37 C 0.4458(3) 0.7415(3) 0.25716(18) 0.0415(8) Uani 1 1 d .
C38 C 0.5141(3) 0.6634(3) 0.21301(18) 0.0461(9) Uani 1 1 d .
H38 H 0.5342 0.6794 0.1741 0.055 Uiso 1 1 calc R
C39 C 0.5510(3) 0.5609(3) 0.22920(16) 0.0376(8) Uani 1 1 d .
H39 H 0.5986 0.5075 0.2015 0.045 Uiso 1 1 calc R
C40 C 0.2653(3) 0.9096(3) 0.21765(18) 0.0412(8) Uani 1 1 d .
C41 C 0.1764(3) 0.9864(3) 0.25316(17) 0.0418(8) Uani 1 1 d .
H41 H 0.1860 1.0152 0.2890 0.050 Uiso 1 1 calc R
C42 C 0.0738(3) 1.0194(3) 0.23462(16) 0.0368(8) Uani 1 1 d .
H42 H 0.0144 1.0711 0.2578 0.044 Uiso 1 1 calc R
C43 C 0.0592(3) 0.9758(3) 0.18166(17) 0.0379(8) Uani 1 1 d .
C44 C 0.1479(3) 0.8996(3) 0.14639(17) 0.0400(8) Uani 1 1 d .
H44 H 0.1382 0.8710 0.1106 0.048 Uiso 1 1 calc R
C45 C 0.2515(3) 0.8659(3) 0.16457(16) 0.0369(8) Uani 1 1 d .
H45 H 0.3109 0.8143 0.1412 0.044 Uiso 1 1 calc R
C46 C -0.0483(3) 1.0120(3) 0.15897(16) 0.0358(8) Uani 1 1 d .
C47 C 0.7045(3) 0.0856(3) 0.35425(16) 0.0364(8) Uani 1 1 d .
C48 C 0.7859(3) -0.0242(3) 0.34712(16) 0.0369(8) Uani 1 1 d .
C49 C 0.7744(3) -0.0967(3) 0.38355(17) 0.0396(8) Uani 1 1 d .
H49 H 0.7131 -0.0765 0.4111 0.047 Uiso 1 1 calc R
C50 C 0.8541(3) -0.2000(3) 0.37916(17) 0.0408(8) Uani 1 1 d .
H50 H 0.8459 -0.2487 0.4034 0.049 Uiso 1 1 calc R
C51 C 0.9460(3) -0.2294(3) 0.33821(16) 0.0413(8) Uani 1 1 d .
C52 C 0.9586(3) -0.1578(3) 0.30185(17) 0.0422(8) Uani 1 1 d .
H52 H 1.0204 -0.1782 0.2747 0.051 Uiso 1 1 calc R
C53 C 0.8784(3) -0.0548(3) 0.30586(16) 0.0375(8) Uani 1 1 d .
H53 H 0.8865 -0.0065 0.2811 0.045 Uiso 1 1 calc R
C54 C 1.1185(3) -0.3502(3) 0.40174(16) 0.0401(8) Uani 1 1 d .
C55 C 1.0929(3) -0.3789(3) 0.45809(17) 0.0426(8) Uani 1 1 d .
H55 H 1.0500 -0.4115 0.4622 0.051 Uiso 1 1 calc R
C56 C 1.1339(3) -0.3572(3) 0.50882(17) 0.0429(9) Uani 1 1 d .
H56 H 1.1126 -0.3714 0.5480 0.051 Uiso 1 1 calc R
C57 C 1.2016(3) -0.3173(3) 0.50563(16) 0.0381(8) Uani 1 1 d .
C58 C 1.2320(3) -0.2929(3) 0.44652(16) 0.0390(8) Uani 1 1 d .
H58 H 1.2798 -0.2657 0.4425 0.047 Uiso 1 1 calc R
C59 C 1.1898(3) -0.3098(3) 0.39448(18) 0.0426(8) Uani 1 1 d .
H59 H 1.2091 -0.2942 0.3552 0.051 Uiso 1 1 calc R
C60 C 1.2478(3) -0.2971(3) 0.56220(16) 0.0377(8) Uani 1 1 d .
C61 C 0.7805(3) 0.2564(3) 0.09415(16) 0.0370(8) Uani 1 1 d .
C62 C 0.8014(3) 0.3283(3) 0.05279(16) 0.0390(8) Uani 1 1 d .
C63 C 0.7997(3) 0.4178(3) 0.07951(17) 0.0390(8) Uani 1 1 d .
H63 H 0.7800 0.4340 0.1218 0.047 Uiso 1 1 calc R
C64 C 0.8268(3) 0.4798(3) 0.04332(16) 0.0401(8) Uani 1 1 d .
H64 H 0.8290 0.5365 0.0610 0.048 Uiso 1 1 calc R
C65 C 0.8510(3) 0.4574(3) -0.01967(16) 0.0368(8) Uani 1 1 d .
C66 C 0.8578(3) 0.3680(3) -0.04656(18) 0.0424(9) Uani 1 1 d .
H66 H 0.8791 0.3514 -0.0887 0.051 Uiso 1 1 calc R
C67 C 0.8321(3) 0.3047(3) -0.00942(17) 0.0417(8) Uani 1 1 d .
H67 H 0.8357 0.2452 -0.0269 0.050 Uiso 1 1 calc R
C68 C 0.7506(3) 0.6204(3) -0.09291(16) 0.0381(8) Uani 1 1 d .
C69 C 0.6844(3) 0.7071(3) -0.05751(18) 0.0426(8) Uani 1 1 d .
H69 H 0.7079 0.7241 -0.0224 0.051 Uiso 1 1 calc R
C70 C 0.5802(3) 0.7703(3) -0.07456(16) 0.0383(8) Uani 1 1 d .
H70 H 0.5349 0.8303 -0.0509 0.046 Uiso 1 1 calc R
C71 C 0.5442(3) 0.7450(3) -0.12559(16) 0.0392(8) Uani 1 1 d .
C72 C 0.6132(3) 0.6565(3) -0.16227(16) 0.0384(8) Uani 1 1 d .
H72 H 0.5901 0.6405 -0.1979 0.046 Uiso 1 1 calc R
C73 C 0.7162(3) 0.5924(3) -0.14526(16) 0.0372(8) Uani 1 1 d .
H73 H 0.7617 0.5317 -0.1683 0.045 Uiso 1 1 calc R
C74 C 0.4301(3) 0.8126(3) -0.14219(16) 0.0387(8) Uani 1 1 d .
C75 C 1.0877(6) -0.0879(7) 0.3906(4) 0.051(2) Uani 0.50 1 d P
H75C H 1.0765 -0.1465 0.3853 0.077 Uiso 0.50 1 d PR
H75A H 1.1624 -0.1074 0.3875 0.077 Uiso 0.50 1 d PR
H75B H 1.0530 -0.0390 0.3591 0.077 Uiso 0.50 1 d PR
C76 C 1.0397(7) -0.0388(7) 0.4510(3) 0.051(2) Uani 0.50 1 d P
C77 C -0.1724(3) 0.7817(3) 0.64780(19) 0.0544(11) Uani 1 1 d .
H77B H -0.1945 0.7311 0.6600 0.082 Uiso 1 1 d R
H77C H -0.1205 0.7800 0.6746 0.082 Uiso 1 1 d R
H77A H -0.2341 0.8491 0.6509 0.082 Uiso 1 1 d R
C78 C -0.1252(3) 0.7591(3) 0.58492(19) 0.0506(10) Uani 1 1 d .
N1 N 0.2206(2) 0.0779(2) 0.85163(13) 0.0360(6) Uani 1 1 d .
N2 N 0.4657(2) 0.3142(2) 0.47164(13) 0.0373(6) Uani 1 1 d .
N3 N -0.4411(2) 0.7316(2) 0.65875(13) 0.0372(7) Uani 1 1 d .
N4 N -0.1960(2) 0.9763(2) 1.00978(13) 0.0390(7) Uani 1 1 d .
N5 N 1.0000 0.0000 0.5000 0.0520(12) Uani 1 2 d S
N6 N -0.0887(3) 0.7400(3) 0.53211(16) 0.0516(8) Uani 1 1 d .
Ni2 Ni 0.78772(4) 0.04531(3) 0.09797(2) 0.03599(11) Uani 1 1 d .
Ni3 Ni 0.72372(4) 0.21476(3) 0.22851(2) 0.03677(11) Uani 1 1 d .
O1 O 0.11147(19) 0.60477(18) 0.75252(11) 0.0389(6) Uani 1 1 d .
O2 O 0.53115(19) 0.41132(18) 0.35707(11) 0.0383(5) Uani 1 1 d .
O3 O 0.60823(19) 0.36150(18) 0.26063(11) 0.0393(6) Uani 1 1 d .
O4 O 0.3893(2) 0.93125(19) 0.29269(12) 0.0455(6) Uani 1 1 d .
O5 O 0.4584(2) 0.87714(19) 0.18270(12) 0.0451(6) Uani 1 1 d .
O6 O -0.13537(18) 1.07386(18) 0.18976(11) 0.0363(5) Uani 1 1 d .
O7 O -0.04952(19) 0.97531(18) 0.10642(11) 0.0397(6) Uani 1 1 d .
O8 O 0.6378(2) 0.11279(19) 0.39938(11) 0.0402(6) Uani 1 1 d .
O9 O 0.69445(18) 0.15443(18) 0.31743(10) 0.0359(5) Uani 1 1 d .
O10 O 1.0069(2) -0.42477(19) 0.35085(12) 0.0438(6) Uani 1 1 d .
O11 O 1.1247(2) -0.3739(2) 0.28055(11) 0.0440(6) Uani 1 1 d .
O12 O 1.2058(2) -0.3054(2) 0.61281(12) 0.0467(6) Uani 1 1 d .
Ni1 Ni 0.56837(4) 0.27120(3) 0.38901(2) 0.03657(11) Uani 1 1 d .
O13 O 1.32286(19) -0.27525(18) 0.55333(11) 0.0383(6) Uani 1 1 d .
O14 O 0.7546(2) 0.28352(19) 0.15087(11) 0.0426(6) Uani 1 1 d .
O15 O 0.78725(19) 0.17809(18) 0.06868(11) 0.0376(5) Uani 1 1 d .
O16 O 0.90566(19) 0.60375(19) -0.02990(11) 0.0417(6) Uani 1 1 d .
O17 O 0.95016(19) 0.48152(19) -0.12048(11) 0.0421(6) Uani 1 1 d .
O18 O 0.37289(19) 0.88368(17) -0.10112(11) 0.0376(5) Uani 1 1 d .
O19 O 0.40129(19) 0.79341(19) -0.19309(11) 0.0382(5) Uani 1 1 d .
O1W O 0.83240(19) 0.23874(19) 0.27308(11) 0.0414(6) Uani 1 1 d .
H1X H 0.8141 0.3105 0.2726 0.050 Uiso 1 1 d R
H1Y H 0.8312 0.2186 0.3154 0.050 Uiso 1 1 d R
S1 S 0.39736(7) 0.87228(7) 0.23730(4) 0.0423(2) Uani 1 1 d .
S2 S 1.05218(7) -0.35545(7) 0.33661(4) 0.0418(2) Uani 1 1 d .
S3 S 0.87906(7) 0.54160(7) -0.06775(4) 0.0390(2) Uani 1 1 d .

loop_
_atom_site_aniso_label
_atom_site_aniso_U_11
_atom_site_aniso_U_22
_atom_site_aniso_U_33
_atom_site_aniso_U_23
_atom_site_aniso_U_13
_atom_site_aniso_U_12
C1 0.0328(17) 0.0343(18) 0.0413(19) 0.0050(15) 0.0069(15) -0.0098(15)
C2 0.0317(17) 0.0275(17) 0.044(2) 0.0068(15) 0.0095(15) 0.0100(14)
C3 0.0319(17) 0.0338(17) 0.0358(18) -0.0023(14) 0.0054(14) -0.0104(14)
C4 0.0306(16) 0.046(2) 0.0321(17) -0.0018(15) -0.0066(13) -0.0179(15)
C5 0.0319(16) 0.0407(19) 0.0313(17) -0.0072(14) -0.0050(13) -0.0155(15)
C6 0.0349(17) 0.0381(18) 0.0295(17) 0.0022(14) -0.0049(14) -0.0095(15)
C7 0.0364(18) 0.0320(17) 0.0363(18) 0.0119(14) -0.0024(15) -0.0027(15)
C8 0.0408(19) 0.0273(17) 0.043(2) 0.0058(15) 0.0069(16) -0.0050(15)
C9 0.0314(16) 0.0337(17) 0.0354(17) 0.0086(14) -0.0056(14) -0.0109(14)
C10 0.0360(18) 0.0375(19) 0.0361(18) 0.0147(15) -0.0084(15) -0.0070(15)
C11 0.0361(18) 0.039(2) 0.042(2) 0.0085(16) -0.0041(15) -0.0094(16)
C12 0.045(2) 0.044(2) 0.042(2) -0.0062(16) 0.0111(16) -0.0187(18)
C13 0.0398(19) 0.0299(17) 0.0348(18) -0.0056(14) -0.0025(15) 0.0044(15)
C14 0.0377(18) 0.0380(18) 0.0337(18) 0.0030(14) -0.0113(14) -0.0139(15)
C15 0.0357(18) 0.0373(18) 0.0333(18) 0.0067(15) -0.0065(14) -0.0043(15)
C16 0.0308(16) 0.0398(18) 0.0305(17) -0.0060(14) -0.0050(13) -0.0116(15)
C17 0.0394(18) 0.0286(16) 0.0345(18) 0.0109(14) -0.0083(14) -0.0089(14)
C18 0.0338(17) 0.0372(19) 0.0308(17) 0.0079(14) -0.0143(14) 0.0037(15)
C19 0.0329(17) 0.0307(17) 0.0303(16) 0.0042(13) -0.0070(13) -0.0072(14)
C20 0.0361(17) 0.0314(17) 0.0257(15) 0.0033(13) -0.0046(13) -0.0087(14)
C21 0.0388(18) 0.0299(17) 0.0357(18) -0.0102(14) -0.0026(14) -0.0088(15)
C22 0.0319(17) 0.0340(18) 0.0362(18) -0.0036(14) 0.0029(14) -0.0088(15)
C23 0.0407(19) 0.0337(18) 0.0366(18) -0.0040(14) -0.0147(15) -0.0093(15)
C24 0.0254(15) 0.0318(17) 0.0400(18) -0.0094(14) 0.0037(13) -0.0059(13)
C25 0.0352(17) 0.0349(18) 0.0293(16) -0.0068(14) -0.0005(14) -0.0092(15)
C26 0.0358(17) 0.0331(17) 0.0336(17) -0.0107(14) -0.0093(14) -0.0073(14)
C27 0.0375(18) 0.0336(17) 0.0354(17) 0.0052(14) -0.0117(14) -0.0135(15)
C28 0.044(2) 0.047(2) 0.0347(19) -0.0092(16) 0.0100(15) -0.0219(17)
C29 0.041(2) 0.040(2) 0.046(2) -0.0079(16) -0.0086(16) -0.0142(16)
C30 0.0418(18) 0.0383(18) 0.0243(15) 0.0020(13) 0.0035(13) -0.0193(15)
C31 0.0334(18) 0.040(2) 0.045(2) -0.0121(16) 0.0063(16) -0.0109(16)
C32 0.0346(18) 0.039(2) 0.043(2) -0.0114(16) 0.0037(16) -0.0102(16)
C33 0.0364(18) 0.0351(19) 0.040(2) 0.0096(15) -0.0139(15) -0.0106(15)
C34 0.0342(17) 0.0327(18) 0.0317(17) 0.0014(14) -0.0097(14) -0.0060(14)
C35 0.042(2) 0.0347(19) 0.0297(17) -0.0009(14) -0.0076(15) -0.0002(16)
C36 0.0300(17) 0.0338(18) 0.0396(19) 0.0076(15) -0.0083(14) -0.0046(15)
C37 0.0279(17) 0.0333(18) 0.049(2) 0.0042(16) 0.0058(15) -0.0036(14)
C38 0.044(2) 0.0361(19) 0.039(2) 0.0036(16) -0.0127(16) -0.0016(16)
C39 0.0366(18) 0.0356(19) 0.0353(18) -0.0035(15) -0.0051(14) -0.0124(15)
C40 0.0358(19) 0.0316(18) 0.048(2) -0.0019(16) -0.0078(16) -0.0083(15)
C41 0.0413(19) 0.0325(18) 0.043(2) -0.0062(15) -0.0146(16) -0.0084(15)
C42 0.0357(18) 0.0327(18) 0.0344(18) 0.0040(14) -0.0062(14) -0.0094(15)
C43 0.0324(17) 0.0308(17) 0.043(2) -0.0045(15) -0.0086(15) -0.0081(14)
C44 0.0340(18) 0.0319(18) 0.043(2) 0.0027(15) -0.0058(15) -0.0057(15)
C45 0.0329(17) 0.0347(18) 0.0345(18) 0.0006(14) 0.0021(14) -0.0095(15)
C46 0.0315(17) 0.0366(19) 0.0330(18) -0.0073(15) 0.0023(14) -0.0117(15)
C47 0.0349(18) 0.0312(17) 0.0380(19) 0.0126(15) -0.0117(15) -0.0102(15)
C48 0.0339(17) 0.0383(19) 0.0320(17) 0.0056(14) -0.0104(14) -0.0105(15)
C49 0.0340(18) 0.0325(18) 0.0405(19) 0.0109(15) -0.0071(15) -0.0054(15)
C50 0.0284(17) 0.041(2) 0.0385(19) 0.0087(16) -0.0092(14) -0.0036(15)
C51 0.044(2) 0.0325(18) 0.0342(18) 0.0010(15) -0.0102(15) -0.0057(16)
C52 0.0371(19) 0.040(2) 0.0393(19) -0.0051(16) -0.0062(15) -0.0096(16)
C53 0.0288(16) 0.0389(19) 0.0325(17) 0.0099(15) -0.0032(14) -0.0058(15)
C54 0.0395(19) 0.041(2) 0.0325(18) -0.0052(15) -0.0135(15) -0.0113(16)
C55 0.042(2) 0.042(2) 0.039(2) 0.0021(16) -0.0143(16) -0.0138(17)
C56 0.045(2) 0.045(2) 0.038(2) 0.0117(16) -0.0145(16) -0.0196(18)
C57 0.0343(18) 0.0342(18) 0.0400(19) 0.0036(15) -0.0139(15) -0.0097(15)
C58 0.0404(19) 0.0362(19) 0.0367(19) -0.0036(15) -0.0072(15) -0.0144(16)
C59 0.0374(19) 0.045(2) 0.042(2) 0.0076(16) -0.0170(16) -0.0145(17)
C60 0.0373(18) 0.0337(18) 0.0294(18) -0.0102(14) 0.0025(15) -0.0069(15)
C61 0.0350(18) 0.0362(19) 0.0327(18) 0.0054(15) -0.0064(14) -0.0104(15)
C62 0.0338(18) 0.0387(19) 0.0366(19) -0.0045(15) 0.0071(15) -0.0122(15)
C63 0.0406(19) 0.0340(18) 0.0332(18) 0.0059(14) -0.0072(15) -0.0094(15)
C64 0.0412(19) 0.0365(19) 0.0353(18) 0.0121(15) -0.0129(15) -0.0109(16)
C65 0.0277(16) 0.0366(19) 0.0337(18) 0.0023(14) 0.0016(14) -0.0054(14)
C66 0.041(2) 0.0340(19) 0.042(2) 0.0046(15) 0.0097(16) -0.0111(16)
C67 0.0378(19) 0.042(2) 0.0382(19) -0.0027(16) 0.0066(15) -0.0147(16)
C68 0.0336(17) 0.0363(19) 0.0392(19) 0.0105(15) -0.0082(15) -0.0115(15)
C69 0.0367(19) 0.041(2) 0.041(2) -0.0052(16) -0.0075(15) -0.0103(16)
C70 0.0324(17) 0.0371(19) 0.0343(18) 0.0040(15) -0.0058(14) -0.0067(15)
C71 0.0419(19) 0.0329(18) 0.0346(18) -0.0031(14) -0.0071(15) -0.0104(16)
C72 0.0355(18) 0.0330(18) 0.0349(18) 0.0049(14) -0.0031(14) -0.0064(15)
C73 0.0353(18) 0.0333(18) 0.0331(18) 0.0037(14) -0.0034(14) -0.0079(15)
C74 0.0371(18) 0.0395(19) 0.0346(18) -0.0061(15) -0.0071(15) -0.0134(16)
C75 0.038(4) 0.051(5) 0.058(5) 0.012(4) -0.012(4) -0.014(4)
C76 0.050(5) 0.060(5) 0.029(4) 0.001(4) 0.001(3) -0.014(4)
C77 0.044(2) 0.047(2) 0.053(2) -0.0105(19) 0.0055(18) -0.0078(19)
C78 0.045(2) 0.044(2) 0.046(2) -0.0137(18) 0.0120(18) -0.0094(18)
N1 0.0307(14) 0.0323(15) 0.0341(15) 0.0075(12) -0.0044(12) -0.0057(12)
N2 0.0411(16) 0.0358(16) 0.0286(14) -0.0006(12) -0.0043(12) -0.0127(13)
N3 0.0384(16) 0.0355(15) 0.0307(15) -0.0061(12) 0.0027(12) -0.0124(13)
N4 0.0405(16) 0.0341(16) 0.0288(14) 0.0079(12) -0.0054(12) -0.0061(13)
N5 0.051(3) 0.053(3) 0.046(3) -0.014(2) -0.019(2) -0.017(2)
N6 0.0480(19) 0.049(2) 0.0447(19) 0.0169(16) -0.0107(16) -0.0112(16)
Ni2 0.0340(2) 0.0338(2) 0.0338(2) 0.00714(18) -0.00801(18) -0.00996(19)
Ni3 0.0355(2) 0.0344(2) 0.0331(2) 0.00653(18) -0.00636(18) -0.00991(19)
O1 0.0353(13) 0.0353(13) 0.0397(13) -0.0090(10) 0.0045(10) -0.0125(11)
O2 0.0366(13) 0.0358(13) 0.0351(13) 0.0046(10) -0.0064(10) -0.0105(11)
O3 0.0385(13) 0.0329(13) 0.0376(13) 0.0086(11) -0.0055(11) -0.0094(11)
O4 0.0421(14) 0.0381(14) 0.0457(15) 0.0119(12) -0.0149(12) -0.0085(12)
O5 0.0398(14) 0.0402(14) 0.0488(15) 0.0162(12) -0.0140(12) -0.0121(11)
O6 0.0302(12) 0.0395(13) 0.0345(12) 0.0056(10) -0.0050(10) -0.0123(11)
O7 0.0349(13) 0.0362(13) 0.0394(13) -0.0051(11) -0.0098(10) -0.0085(11)
O8 0.0408(13) 0.0400(14) 0.0321(13) 0.0096(10) -0.0069(11) -0.0120(11)
O9 0.0358(12) 0.0344(13) 0.0298(12) 0.0032(10) -0.0068(10) -0.0095(10)
O10 0.0395(13) 0.0386(14) 0.0450(14) 0.0053(11) -0.0155(11) -0.0096(11)
O11 0.0393(13) 0.0461(15) 0.0389(14) -0.0057(11) -0.0140(11) -0.0120(12)
O12 0.0458(14) 0.0448(15) 0.0366(14) -0.0104(11) 0.0065(12) -0.0122(12)
Ni1 0.0350(2) 0.0349(2) 0.0318(2) -0.00512(18) 0.00298(18) -0.01064(19)
O13 0.0363(13) 0.0367(13) 0.0316(12) -0.0049(10) 0.0021(10) -0.0095(11)
O14 0.0401(13) 0.0385(14) 0.0362(13) -0.0053(11) 0.0093(11) -0.0096(11)
O15 0.0391(13) 0.0362(13) 0.0340(12) 0.0082(10) -0.0077(10) -0.0140(11)
O16 0.0331(12) 0.0395(14) 0.0421(14) 0.0142(11) -0.0081(11) -0.0078(11)
O17 0.0316(12) 0.0382(14) 0.0417(14) 0.0145(11) 0.0079(10) -0.0059(11)
O18 0.0386(13) 0.0275(12) 0.0369(13) 0.0052(10) -0.0087(10) -0.0067(10)
O19 0.0355(12) 0.0401(13) 0.0306(12) -0.0093(10) 0.0083(10) -0.0124(11)
O1W 0.0391(13) 0.0383(13) 0.0394(13) -0.0086(11) -0.0069(11) -0.0117(11)
S1 0.0389(5) 0.0370(5) 0.0456(5) 0.0133(4) -0.0145(4) -0.0118(4)
S2 0.0368(5) 0.0356(5) 0.0411(5) -0.0108(4) -0.0132(4) -0.0059(4)
S3 0.0327(4) 0.0370(5) 0.0382(5) 0.0113(4) -0.0069(4) -0.0086(4)

loop_
_atom_type_symbol
_atom_type_description
_atom_type_scat_dispersion_real
_atom_type_scat_dispersion_imag
_atom_type_scat_source
C C 0.0033 0.0016 'International Tables Vol C Tables 4.2.6.8 and 6.1.1.4'
H H 0.0000 0.0000 'International Tables Vol C Tables 4.2.6.8 and 6.1.1.4'
N N 0.0061 0.0033 'International Tables Vol C Tables 4.2.6.8 and 6.1.1.4'
O O 0.0106 0.0060 'International Tables Vol C Tables 4.2.6.8 and 6.1.1.4'
S S 0.1246 0.1234 'International Tables Vol C Tables 4.2.6.8 and 6.1.1.4'
Ni Ni 0.3393 1.1124 'International Tables Vol C Tables 4.2.6.8 and 6.1.1.4'

loop_
_geom_angle_atom_site_label_1
_geom_angle_atom_site_label_2
_geom_angle_atom_site_label_3
_geom_angle
_geom_angle_site_symmetry_1
_geom_angle_site_symmetry_3
C6 C1 C2 117.8(3) . .
C6 C1 C9 120.4(3) . .
C2 C1 C9 121.8(3) . .
C3 C2 C1 120.4(3) . .
C3 C2 H2 119.8 . .
C1 C2 H2 119.8 . .
C2 C3 C4 122.6(3) . .
C2 C3 O1 121.2(3) . .
C4 C3 O1 116.0(3) . .
C5 C4 C3 119.0(3) . .
C5 C4 H4 120.5 . .
C3 C4 H4 120.5 . .
C4 C5 C6 118.7(3) . .
C4 C5 C14 121.8(3) . .
C6 C5 C14 119.4(3) . .
C1 C6 C5 121.5(3) . .
C1 C6 H6 119.3 . .
C5 C6 H6 119.3 . .
N1 C7 C8 122.9(3) . .
N1 C7 H7 118.5 . .
C8 C7 H7 118.5 . .
C9 C8 C7 119.9(3) . .
C9 C8 H8 120.1 . .
C7 C8 H8 120.1 . .
C10 C9 C8 117.1(3) . .
C10 C9 C1 122.3(3) . .
C8 C9 C1 120.6(3) . .
C9 C10 C11 119.5(3) . .
C9 C10 H10 120.2 . .
C11 C10 H10 120.2 . .
N1 C11 C10 124.7(3) . .
N1 C11 H11 117.6 . .
C10 C11 H11 117.6 . .
N2 C12 C13 124.3(3) . .
N2 C12 H12 117.8 . .
C13 C12 H12 117.8 . .
C14 C13 C12 121.9(4) . .
C14 C13 H13 119.0 . .
C12 C13 H13 119.0 . .
C13 C14 C15 114.6(3) . .
C13 C14 C5 125.1(3) . .
C15 C14 C5 120.3(3) . .
C14 C15 C16 121.3(4) . .
C14 C15 H15 119.4 . .
C16 C15 H15 119.4 . .
N2 C16 C15 121.9(3) . .
N2 C16 H16 119.0 . .
C15 C16 H16 119.0 . .
O1 C17 C22 124.4(3) . .
O1 C17 C18 114.6(3) . .
C22 C17 C18 120.4(3) . .
C17 C18 C19 119.4(3) . .
C17 C18 H18 120.3 . .
C19 C18 H18 120.3 . .
C20 C19 C18 121.0(3) . .
C20 C19 C30 121.1(3) . .
C18 C19 C30 117.9(3) . .
C19 C20 C21 119.2(3) . .
C19 C20 H20 120.4 . .
C21 C20 H20 120.4 . .
C20 C21 C22 120.2(3) . .
C20 C21 C25 119.4(3) . .
C22 C21 C25 120.3(3) . .
C17 C22 C21 119.7(3) . .
C17 C22 H22 120.1 . .
C21 C22 H22 120.1 . .
C24 C23 N3 125.2(3) . .
C24 C23 H23 117.4 . .
N3 C23 H23 117.4 . .
C23 C24 C25 120.7(3) . .
C23 C24 H24 119.6 . .
C25 C24 H24 119.6 . .
C24 C25 C26 115.1(3) . .
C24 C25 C21 123.0(3) . .
C26 C25 C21 121.5(3) . .
C27 C26 C25 121.0(3) . .
C27 C26 H26 119.5 . .
C25 C26 H26 119.5 . .
N3 C27 C26 123.6(3) . .
N3 C27 H27 118.2 . .
C26 C27 H27 118.2 . .
C29 C28 N4 122.7(3) . .
C29 C28 H28 118.7 . .
N4 C28 H28 118.7 . .
C28 C29 C30 123.4(4) . .
C28 C29 H29 118.3 . .
C30 C29 H29 118.3 . .
C31 C30 C29 113.7(3) . .
C31 C30 C19 123.6(3) . .
C29 C30 C19 122.5(3) . .
C30 C31 C32 118.7(3) . .
C30 C31 H31 120.6 . .
C32 C31 H31 120.6 . .
N4 C32 C31 125.1(3) . .
N4 C32 H32 117.4 . .
C31 C32 H32 117.4 . .
O2 C33 O3 125.3(3) . .
O2 C33 C34 118.7(3) . .
O3 C33 C34 116.0(3) . .
C39 C34 C35 121.0(3) . .
C39 C34 C33 120.2(3) . .
C35 C34 C33 118.8(3) . .
C36 C35 C34 118.4(3) . .
C36 C35 H35 120.8 . .
C34 C35 H35 120.8 . .
C37 C36 C35 120.8(3) . .
C37 C36 H36 119.6 . .
C35 C36 H36 119.6 . .
C36 C37 C38 121.6(3) . .
C36 C37 S1 119.7(3) . .
C38 C37 S1 118.7(3) . .
C39 C38 C37 118.1(4) . .
C39 C38 H38 121.0 . .
C37 C38 H38 121.0 . .
C34 C39 C38 120.0(3) . .
C34 C39 H39 120.0 . .
C38 C39 H39 120.0 . .
C45 C40 C41 120.6(3) . .
C45 C40 S1 119.0(3) . .
C41 C40 S1 120.3(3) . .
C42 C41 C40 119.4(3) . .
C42 C41 H41 120.3 . .
C40 C41 H41 120.3 . .
C41 C42 C43 120.4(3) . .
C41 C42 H42 119.8 . .
C43 C42 H42 119.8 . .
C42 C43 C44 119.9(3) . .
C42 C43 C46 122.0(3) . .
C44 C43 C46 118.0(3) . .
C43 C44 C45 120.2(3) . .
C43 C44 H44 119.9 . .
C45 C44 H44 119.9 . .
C40 C45 C44 119.5(3) . .
C40 C45 H45 120.2 . .
C44 C45 H45 120.2 . .
O7 C46 O6 120.6(3) . .
O7 C46 C43 115.9(3) . .
O6 C46 C43 123.5(3) . .
O8 C47 O9 115.7(3) . .
O8 C47 C48 118.0(3) . .
O9 C47 C48 126.3(3) . .
C49 C48 C53 119.6(3) . .
C49 C48 C47 120.3(3) . .
C53 C48 C47 120.0(3) . .
C48 C49 C50 120.5(3) . .
C48 C49 H49 119.8 . .
C50 C49 H49 119.8 . .
C51 C50 C49 119.4(4) . .
C51 C50 H50 120.3 . .
C49 C50 H50 120.3 . .
C52 C51 C50 120.7(3) . .
C52 C51 S2 118.8(3) . .
C50 C51 S2 120.4(3) . .
C51 C52 C53 119.9(3) . .
C51 C52 H52 120.1 . .
C53 C52 H52 120.1 . .
C52 C53 C48 120.0(3) . .
C52 C53 H53 120.0 . .
C48 C53 H53 120.0 . .
C55 C54 C59 121.9(3) . .
C55 C54 S2 119.7(3) . .
C59 C54 S2 118.3(3) . .
C54 C55 C56 116.7(4) . .
C54 C55 H55 121.6 . .
C56 C55 H55 121.6 . .
C57 C56 C55 124.6(4) . .
C57 C56 H56 117.7 . .
C55 C56 H56 117.7 . .
C56 C57 C58 118.0(3) . .
C56 C57 C60 123.3(3) . .
C58 C57 C60 118.7(3) . .
C59 C58 C57 119.4(4) . .
C59 C58 H58 120.3 . .
C57 C58 H58 120.3 . .
C54 C59 C58 119.1(4) . .
C54 C59 H59 120.4 . .
C58 C59 H59 120.4 . .
O12 C60 O13 126.9(3) . .
O12 C60 C57 115.1(3) . .
O13 C60 C57 118.0(3) . .
O15 C61 O14 126.6(3) . .
O15 C61 C62 116.5(3) . .
O14 C61 C62 116.8(3) . .
C67 C62 C63 119.1(3) . .
C67 C62 C61 121.2(3) . .
C63 C62 C61 119.4(3) . .
C64 C63 C62 120.3(3) . .
C64 C63 H63 119.9 . .
C62 C63 H63 119.9 . .
C63 C64 C65 119.2(4) . .
C63 C64 H64 120.4 . .
C65 C64 H64 120.4 . .
C64 C65 C66 121.5(3) . .
C64 C65 S3 119.6(3) . .
C66 C65 S3 118.9(3) . .
C67 C66 C65 118.7(3) . .
C67 C66 H66 120.7 . .
C65 C66 H66 120.7 . .
C62 C67 C66 121.0(4) . .
C62 C67 H67 119.5 . .
C66 C67 H67 119.5 . .
C69 C68 C73 121.4(3) . .
C69 C68 S3 117.0(3) . .
C73 C68 S3 121.5(3) . .
C68 C69 C70 119.1(3) . .
C68 C69 H69 120.5 . .
C70 C69 H69 120.5 . .
C71 C70 C69 120.9(3) . .
C71 C70 H70 119.5 . .
C69 C70 H70 119.5 . .
C70 C71 C72 119.7(3) . .
C70 C71 C74 120.2(3) . .
C72 C71 C74 120.1(3) . .
C73 C72 C71 119.8(3) . .
C73 C72 H72 120.1 . .
C71 C72 H72 120.1 . .
C72 C73 C68 119.0(3) . .
C72 C73 H73 120.5 . .
C68 C73 H73 120.5 . .
O18 C74 O19 127.6(3) . .
O18 C74 C71 113.2(3) . .
O19 C74 C71 119.2(3) . .
C76 C75 H75C 109.3 . .
C76 C75 H75A 108.9 . .
H75C C75 H75A 111.1 . .
C76 C75 H75B 108.6 . .
H75C C75 H75B 109.3 . .
H75A C75 H75B 109.6 . .
N5 C76 C75 178.9(9) . .
C78 C77 H77B 109.3 . .
C78 C77 H77C 109.7 . .
H77B C77 H77C 109.5 . .
C78 C77 H77A 109.4 . .
H77B C77 H77A 109.5 . .
H77C C77 H77A 109.5 . .
N6 C78 C77 177.9(5) . .
C11 N1 C7 115.9(2) . .
C11 N1 Ni2 123.49(17) . 2_656
C7 N1 Ni2 120.42(17) . 2_656
C12 N2 C16 115.0(2) . .
C12 N2 Ni1 121.38(17) . .
C16 N2 Ni1 123.65(19) . .
C27 N3 C23 114.3(2) . .
C27 N3 Ni1 120.83(17) . 2_566
C23 N3 Ni1 124.92(18) . 2_566
C32 N4 C28 115.6(3) . .
C32 N4 Ni2 126.1(2) . 1_466
C28 N4 Ni2 118.19(18) . 1_466
C76 N5 C76 180.0(4) 2_756 .
O18 Ni2 O15 89.39(10) 2_665 .
O18 Ni2 O7 172.93(10) 2_665 1_645
O15 Ni2 O7 91.99(10) . 1_645
O18 Ni2 N4 92.36(11) 2_665 1_644
O15 Ni2 N4 97.63(11) . 1_644
O7 Ni2 N4 94.33(10) 1_645 1_644
O18 Ni2 N1 88.39(10) 2_665 2_656
O15 Ni2 N1 167.60(10) . 2_656
O7 Ni2 N1 88.78(10) 1_645 2_656
N4 Ni2 N1 94.65(11) 1_644 2_656
O19 Ni3 O1W 171.61(9) 2_665 .
O19 Ni3 O3 84.70(10) 2_665 .
O1W Ni3 O3 87.63(10) . .
O19 Ni3 O14 93.47(10) 2_665 .
O1W Ni3 O14 89.54(11) . .
O3 Ni3 O14 87.17(9) . .
O19 Ni3 O6 103.17(9) 2_665 1_645
O1W Ni3 O6 84.89(9) . 1_645
O3 Ni3 O6 169.13(10) . 1_645
O14 Ni3 O6 84.90(9) . 1_645
O19 Ni3 O9 91.60(9) 2_665 .
O1W Ni3 O9 84.85(10) . .
O3 Ni3 O9 88.94(9) . .
O14 Ni3 O9 173.30(10) . .
O6 Ni3 O9 98.21(9) 1_645 .
C17 O1 C3 122.3(2) . .
C33 O2 Ni1 125.4(2) . .
C33 O3 Ni3 152.5(2) . .
C46 O6 Ni3 163.0(2) . 1_465
C46 O7 Ni2 100.5(2) . 1_465
C47 O8 Ni1 98.2(2) . .
C47 O9 Ni3 155.1(2) . .
C47 O9 Ni1 87.9(2) . .
Ni3 O9 Ni1 116.85(10) . .
O2 Ni1 O13 92.87(10) . 2_756
O2 Ni1 O8 163.53(10) . .
O13 Ni1 O8 88.46(10) 2_756 .
O2 Ni1 N2 99.80(11) . .
O13 Ni1 N2 83.00(10) 2_756 .
O8 Ni1 N2 96.65(11) . .
O2 Ni1 N3 90.20(11) . 2_566
O13 Ni1 N3 171.70(10) 2_756 2_566
O8 Ni1 N3 90.77(11) . 2_566
N2 Ni1 N3 88.88(11) . 2_566
O2 Ni1 O9 106.39(9) . .
O13 Ni1 O9 96.10(9) 2_756 .
O8 Ni1 O9 57.16(9) . .
N2 Ni1 O9 153.80(10) . .
N3 Ni1 O9 90.42(9) 2_566 .
C60 O13 Ni1 132.7(2) . 2_756
C61 O14 Ni3 133.8(2) . .
C61 O15 Ni2 135.7(2) . .
C74 O18 Ni2 120.9(2) . 2_665
C74 O19 Ni3 141.4(2) . 2_665
Ni3 O1W H1X 109.7 . .
Ni3 O1W H1Y 109.2 . .
H1X O1W H1Y 109.5 . .
O5 S1 O4 119.40(17) . .
O5 S1 C40 107.51(17) . .
O4 S1 C40 107.87(16) . .
O5 S1 C37 109.41(16) . .
O4 S1 C37 107.91(17) . .
C40 S1 C37 103.61(18) . .
O10 S2 O11 120.21(16) . .
O10 S2 C51 108.20(17) . .
O11 S2 C51 109.47(17) . .
O10 S2 C54 107.21(17) . .
O11 S2 C54 108.68(16) . .
C51 S2 C54 101.43(17) . .
O16 S3 O17 121.17(16) . .
O16 S3 C68 108.06(16) . .
O17 S3 C68 108.43(16) . .
O16 S3 C65 108.74(16) . .
O17 S3 C65 107.94(15) . .
C68 S3 C65 100.56(16) . .

loop_
_geom_bond_atom_site_label_1
_geom_bond_atom_site_label_2
_geom_bond_distance
_geom_bond_site_symmetry_2
C1 C6 1.385(5) .
C1 C2 1.386(5) .
C1 C9 1.475(5) .
C2 C3 1.367(5) .
C2 H2 0.9300 .
C3 C4 1.377(5) .
C3 O1 1.382(3) .
C4 C5 1.371(5) .
C4 H4 0.9300 .
C5 C6 1.428(5) .
C5 C14 1.491(5) .
C6 H6 0.9300 .
C7 N1 1.334(3) .
C7 C8 1.406(5) .
C7 H7 0.9300 .
C8 C9 1.379(5) .
C8 H8 0.9300 .
C9 C10 1.367(5) .
C10 C11 1.386(5) .
C10 H10 0.9300 .
C11 N1 1.329(4) .
C11 H11 0.9300 .
C12 N2 1.312(4) .
C12 C13 1.365(5) .
C12 H12 0.9300 .
C13 C14 1.354(5) .
C13 H13 0.9300 .
C14 C15 1.370(5) .
C15 C16 1.389(5) .
C15 H15 0.9300 .
C16 N2 1.350(3) .
C16 H16 0.9300 .
C17 O1 1.368(3) .
C17 C22 1.386(5) .
C17 C18 1.387(5) .
C18 C19 1.387(5) .
C18 H18 0.9300 .
C19 C20 1.386(5) .
C19 C30 1.512(4) .
C20 C21 1.389(4) .
C20 H20 0.9300 .
C21 C22 1.396(5) .
C21 C25 1.473(5) .
C22 H22 0.9300 .
C23 C24 1.343(5) .
C23 N3 1.350(3) .
C23 H23 0.9300 .
C24 C25 1.379(5) .
C24 H24 0.9300 .
C25 C26 1.385(5) .
C26 C27 1.369(5) .
C26 H26 0.9300 .
C27 N3 1.341(3) .
C27 H27 0.9300 .
C28 C29 1.303(5) .
C28 N4 1.351(3) .
C28 H28 0.9300 .
C29 C30 1.403(5) .
C29 H29 0.9300 .
C30 C31 1.382(3) .
C31 C32 1.391(5) .
C31 H31 0.9300 .
C32 N4 1.300(5) .
C32 H32 0.9300 .
C33 O2 1.245(4) .
C33 O3 1.258(4) .
C33 C34 1.498(5) .
C34 C39 1.375(5) .
C34 C35 1.405(5) .
C35 C36 1.380(5) .
C35 H35 0.9300 .
C36 C37 1.356(5) .
C36 H36 0.9300 .
C37 C38 1.403(5) .
C37 S1 1.774(4) .
C38 C39 1.395(5) .
C38 H38 0.9300 .
C39 H39 0.9300 .
C40 C45 1.385(5) .
C40 C41 1.396(5) .
C40 S1 1.764(4) .
C41 C42 1.385(5) .
C41 H41 0.9300 .
C42 C43 1.387(5) .
C42 H42 0.9300 .
C43 C44 1.389(5) .
C43 C46 1.476(5) .
C44 C45 1.393(5) .
C44 H44 0.9300 .
C45 H45 0.9300 .
C46 O7 1.261(4) .
C46 O6 1.263(4) .
C47 O8 1.222(4) .
C47 O9 1.247(4) .
C47 C48 1.474(5) .
C48 C49 1.385(5) .
C48 C53 1.400(5) .
C49 C50 1.398(5) .
C49 H49 0.9300 .
C50 C51 1.391(5) .
C50 H50 0.9300 .
C51 C52 1.379(5) .
C51 S2 1.748(4) .
C52 C53 1.397(5) .
C52 H52 0.9300 .
C53 H53 0.9300 .
C54 C55 1.363(5) .
C54 C59 1.386(5) .
C54 S2 1.770(3) .
C55 C56 1.382(5) .
C55 H55 0.9300 .
C56 C57 1.331(5) .
C56 H56 0.9300 .
C57 C58 1.412(5) .
C57 C60 1.520(5) .
C58 C59 1.387(5) .
C58 H58 0.9300 .
C59 H59 0.9300 .
C60 O12 1.234(4) .
C60 O13 1.243(4) .
C61 O15 1.234(4) .
C61 O14 1.259(4) .
C61 C62 1.499(5) .
C62 C67 1.370(5) .
C62 C63 1.423(5) .
C63 C64 1.365(5) .
C63 H63 0.9300 .
C64 C65 1.376(5) .
C64 H64 0.9300 .
C65 C66 1.394(5) .
C65 S3 1.774(4) .
C66 C67 1.380(5) .
C66 H66 0.9300 .
C67 H67 0.9300 .
C68 C69 1.359(5) .
C68 C73 1.399(5) .
C68 S3 1.760(3) .
C69 C70 1.399(5) .
C69 H69 0.9300 .
C70 C71 1.370(5) .
C70 H70 0.9300 .
C71 C72 1.398(5) .
C71 C74 1.514(5) .
C72 C73 1.390(5) .
C72 H72 0.9300 .
C73 H73 0.9300 .
C74 O18 1.273(4) .
C74 O19 1.277(4) .
C75 C76 1.443(11) .
C75 H75C 0.9525 .
C75 H75A 0.9489 .
C75 H75B 0.9691 .
C76 N5 1.167(7) .
C77 C78 1.430(5) .
C77 H77B 0.9600 .
C77 H77C 0.9600 .
C77 H77A 0.9600 .
C78 N6 1.189(5) .
N1 Ni2 2.154(3) 2_656
N2 Ni1 2.099(3) .
N3 Ni1 2.155(3) 2_566
N4 Ni2 2.102(3) 1_466
N5 C76 1.167(7) 2_756
Ni2 O18 1.993(2) 2_665
Ni2 O15 2.045(2) .
Ni2 O7 2.050(2) 1_645
Ni2 N4 2.102(3) 1_644
Ni2 N1 2.154(3) 2_656
Ni3 O19 2.029(3) 2_665
Ni3 O1W 2.034(2) .
Ni3 O3 2.073(2) .
Ni3 O14 2.075(3) .
Ni3 O6 2.191(2) 1_645
Ni3 O9 2.202(2) .
O2 Ni1 2.005(2) .
O4 S1 1.442(3) .
O5 S1 1.424(3) .
O6 Ni3 2.191(2) 1_465
O7 Ni2 2.050(2) 1_465
O8 Ni1 2.076(2) .
O9 Ni1 2.277(2) .
O10 S2 1.454(3) .
O11 S2 1.457(3) .
Ni1 O13 2.072(2) 2_756
Ni1 N3 2.155(3) 2_566
O13 Ni1 2.072(2) 2_756
O16 S3 1.418(3) .
O17 S3 1.438(3) .
O18 Ni2 1.993(2) 2_665
O19 Ni3 2.029(3) 2_665
O1W H1X 0.9600 .
O1W H1Y 0.9600 .

loop_
_geom_torsion_atom_site_label_1
_geom_torsion_atom_site_label_2
_geom_torsion_atom_site_label_3
_geom_torsion_atom_site_label_4
_geom_torsion
_geom_torsion_site_symmetry_1
_geom_torsion_site_symmetry_4
C6 C1 C2 C3 -1.4(6) . .
C9 C1 C2 C3 179.3(4) . .
C1 C2 C3 C4 1.5(6) . .
C1 C2 C3 O1 -172.0(3) . .
C2 C3 C4 C5 -0.9(5) . .
O1 C3 C4 C5 172.8(3) . .
C3 C4 C5 C6 0.5(5) . .
C3 C4 C5 C14 177.5(3) . .
C2 C1 C6 C5 1.0(5) . .
C9 C1 C6 C5 -179.8(3) . .
C4 C5 C6 C1 -0.5(5) . .
C14 C5 C6 C1 -177.6(3) . .
N1 C7 C8 C9 2.5(6) . .
C7 C8 C9 C10 -1.7(5) . .
C7 C8 C9 C1 178.3(3) . .
C6 C1 C9 C10 23.0(5) . .
C2 C1 C9 C10 -157.8(4) . .
C6 C1 C9 C8 -157.0(4) . .
C2 C1 C9 C8 22.2(6) . .
C8 C9 C10 C11 1.4(5) . .
C1 C9 C10 C11 -178.6(3) . .
C9 C10 C11 N1 -1.8(6) . .
N2 C12 C13 C14 4.0(6) . .
C12 C13 C14 C15 -2.2(5) . .
C12 C13 C14 C5 178.9(3) . .
C4 C5 C14 C13 -157.6(3) . .
C6 C5 C14 C13 19.4(5) . .
C4 C5 C14 C15 23.5(5) . .
C6 C5 C14 C15 -159.4(3) . .
C13 C14 C15 C16 5.3(5) . .
C5 C14 C15 C16 -175.7(3) . .
C14 C15 C16 N2 -10.3(5) . .
O1 C17 C18 C19 171.2(3) . .
C22 C17 C18 C19 0.4(5) . .
C17 C18 C19 C20 -1.3(5) . .
C17 C18 C19 C30 178.1(3) . .
C18 C19 C20 C21 2.2(5) . .
C30 C19 C20 C21 -177.2(3) . .
C19 C20 C21 C22 -2.2(5) . .
C19 C20 C21 C25 179.8(3) . .
O1 C17 C22 C21 -170.3(3) . .
C18 C17 C22 C21 -0.4(5) . .
C20 C21 C22 C17 1.3(5) . .
C25 C21 C22 C17 179.3(3) . .
N3 C23 C24 C25 0.3(6) . .
C23 C24 C25 C26 -2.6(5) . .
C23 C24 C25 C21 -175.4(3) . .
C20 C21 C25 C24 28.0(5) . .
C22 C21 C25 C24 -150.0(4) . .
C20 C21 C25 C26 -144.4(4) . .
C22 C21 C25 C26 37.6(5) . .
C24 C25 C26 C27 3.8(5) . .
C21 C25 C26 C27 176.8(3) . .
C25 C26 C27 N3 -2.9(5) . .
N4 C28 C29 C30 -4.9(6) . .
C28 C29 C30 C31 9.8(5) . .
C28 C29 C30 C19 -175.9(4) . .
C20 C19 C30 C31 5.9(5) . .
C18 C19 C30 C31 -173.6(3) . .
C20 C19 C30 C29 -167.8(3) . .
C18 C19 C30 C29 12.8(5) . .
C29 C30 C31 C32 -7.1(4) . .
C19 C30 C31 C32 178.7(3) . .
C30 C31 C32 N4 -0.3(6) . .
O2 C33 C34 C39 173.8(3) . .
O3 C33 C34 C39 -8.1(5) . .
O2 C33 C34 C35 -3.6(5) . .
O3 C33 C34 C35 174.5(3) . .
C39 C34 C35 C36 1.3(5) . .
C33 C34 C35 C36 178.7(3) . .
C34 C35 C36 C37 1.8(6) . .
C35 C36 C37 C38 -2.8(6) . .
C35 C36 C37 S1 177.5(3) . .
C36 C37 C38 C39 0.7(6) . .
S1 C37 C38 C39 -179.6(3) . .
C35 C34 C39 C38 -3.5(5) . .
C33 C34 C39 C38 179.2(3) . .
C37 C38 C39 C34 2.4(5) . .
C45 C40 C41 C42 -0.5(6) . .
S1 C40 C41 C42 175.8(3) . .
C40 C41 C42 C43 0.8(6) . .
C41 C42 C43 C44 -0.9(6) . .
C41 C42 C43 C46 -177.3(3) . .
C42 C43 C44 C45 0.9(6) . .
C46 C43 C44 C45 177.4(3) . .
C41 C40 C45 C44 0.5(6) . .
S1 C40 C45 C44 -175.9(3) . .
C43 C44 C45 C40 -0.6(6) . .
C42 C43 C46 O7 171.5(3) . .
C44 C43 C46 O7 -5.0(5) . .
C42 C43 C46 O6 -10.1(6) . .
C44 C43 C46 O6 173.4(3) . .
O8 C47 C48 C49 12.0(5) . .
O9 C47 C48 C49 -165.8(4) . .
O8 C47 C48 C53 -164.4(3) . .
O9 C47 C48 C53 17.8(6) . .
C53 C48 C49 C50 -0.3(5) . .
C47 C48 C49 C50 -176.7(3) . .
C48 C49 C50 C51 0.6(6) . .
C49 C50 C51 C52 -0.3(6) . .
C49 C50 C51 S2 174.4(3) . .
C50 C51 C52 C53 -0.2(6) . .
S2 C51 C52 C53 -175.1(3) . .
C51 C52 C53 C48 0.5(5) . .
C49 C48 C53 C52 -0.3(5) . .
C47 C48 C53 C52 176.2(3) . .
C59 C54 C55 C56 5.7(5) . .
S2 C54 C55 C56 -169.6(3) . .
C54 C55 C56 C57 -4.9(6) . .
C55 C56 C57 C58 1.7(6) . .
C55 C56 C57 C60 -178.2(3) . .
C56 C57 C58 C59 0.8(5) . .
C60 C57 C58 C59 -179.4(3) . .
C55 C54 C59 C58 -3.5(5) . .
S2 C54 C59 C58 171.9(3) . .
C57 C58 C59 C54 0.1(5) . .
C56 C57 C60 O12 -10.6(5) . .
C58 C57 C60 O12 169.6(3) . .
C56 C57 C60 O13 168.8(3) . .
C58 C57 C60 O13 -11.0(5) . .
O15 C61 C62 C67 -3.4(5) . .
O14 C61 C62 C67 178.8(3) . .
O15 C61 C62 C63 -177.2(3) . .
O14 C61 C62 C63 4.9(5) . .
C67 C62 C63 C64 0.9(5) . .
C61 C62 C63 C64 174.9(3) . .
C62 C63 C64 C65 3.0(5) . .
C63 C64 C65 C66 -5.8(5) . .
C63 C64 C65 S3 176.5(3) . .
C64 C65 C66 C67 4.6(5) . .
S3 C65 C66 C67 -177.7(3) . .
C63 C62 C67 C66 -2.1(6) . .
C61 C62 C67 C66 -176.0(3) . .
C65 C66 C67 C62 -0.6(6) . .
C73 C68 C69 C70 -1.1(6) . .
S3 C68 C69 C70 -178.0(3) . .
C68 C69 C70 C71 1.0(6) . .
C69 C70 C71 C72 -1.8(6) . .
C69 C70 C71 C74 178.1(4) . .
C70 C71 C72 C73 2.7(6) . .
C74 C71 C72 C73 -177.2(3) . .
C71 C72 C73 C68 -2.7(5) . .
C69 C68 C73 C72 1.9(6) . .
S3 C68 C73 C72 178.7(3) . .
C70 C71 C74 O18 -7.3(5) . .
C72 C71 C74 O18 172.6(3) . .
C70 C71 C74 O19 173.3(3) . .
C72 C71 C74 O19 -6.8(6) . .
C10 C11 N1 C7 2.3(5) . .
C10 C11 N1 Ni2 176.9(3) . 2_656
C8 C7 N1 C11 -2.6(5) . .
C8 C7 N1 Ni2 -177.4(3) . 2_656
C13 C12 N2 C16 -8.1(5) . .
C13 C12 N2 Ni1 171.8(3) . .
C15 C16 N2 C12 11.1(4) . .
C15 C16 N2 Ni1 -168.8(2) . .
C26 C27 N3 C23 0.5(4) . .
C26 C27 N3 Ni1 -178.7(3) . 2_566
C24 C23 N3 C27 0.8(4) . .
C24 C23 N3 Ni1 179.9(3) . 2_566
C31 C32 N4 C28 5.6(5) . .
C31 C32 N4 Ni2 -170.9(3) . 1_466
C29 C28 N4 C32 -3.1(4) . .
C29 C28 N4 Ni2 173.7(3) . 1_466
C75 C76 N5 C76 -105(100) . 2_756
C22 C17 O1 C3 -47.5(4) . .
C18 C17 O1 C3 142.1(3) . .
C2 C3 O1 C17 -58.6(4) . .
C4 C3 O1 C17 127.5(3) . .
O3 C33 O2 Ni1 -0.6(5) . .
C34 C33 O2 Ni1 177.3(2) . .
O2 C33 O3 Ni3 -31.0(8) . .
C34 C33 O3 Ni3 151.1(4) . .
O19 Ni3 O3 C33 120.1(5) 2_665 .
O1W Ni3 O3 C33 -56.5(5) . .
O14 Ni3 O3 C33 -146.2(5) . .
O6 Ni3 O3 C33 -103.0(7) 1_645 .
O9 Ni3 O3 C33 28.4(5) . .
O7 C46 O6 Ni3 -91.9(8) . 1_465
C43 C46 O6 Ni3 89.8(8) . 1_465
O6 C46 O7 Ni2 0.4(4) . 1_465
C43 C46 O7 Ni2 178.8(3) . 1_465
O9 C47 O8 Ni1 -10.5(3) . .
C48 C47 O8 Ni1 171.5(3) . .
O8 C47 O9 Ni3 -164.2(4) . .
C48 C47 O9 Ni3 13.6(8) . .
O8 C47 O9 Ni1 9.5(3) . .
C48 C47 O9 Ni1 -172.7(3) . .
O19 Ni3 O9 C47 88.1(6) 2_665 .
O1W Ni3 O9 C47 -99.5(6) . .
O3 Ni3 O9 C47 172.8(6) . .
O14 Ni3 O9 C47 -132.7(8) . .
O6 Ni3 O9 C47 -15.4(6) 1_645 .
O19 Ni3 O9 Ni1 -84.82(12) 2_665 .
O1W Ni3 O9 Ni1 87.56(12) . .
O3 Ni3 O9 Ni1 -0.15(12) . .
O14 Ni3 O9 Ni1 54.3(8) . .
O6 Ni3 O9 Ni1 171.62(11) 1_645 .
C33 O2 Ni1 O13 110.6(3) . 2_756
C33 O2 Ni1 O8 16.3(5) . .
C33 O2 Ni1 N2 -166.0(3) . .
C33 O2 Ni1 N3 -77.1(3) . 2_566
C33 O2 Ni1 O9 13.4(3) . .
C47 O8 Ni1 O2 2.8(5) . .
C47 O8 Ni1 O13 -92.1(2) . 2_756
C47 O8 Ni1 N2 -174.9(2) . .
C47 O8 Ni1 N3 96.1(2) . 2_566
C47 O8 Ni1 O9 6.1(2) . .
C12 N2 Ni1 O2 156.1(2) . .
C16 N2 Ni1 O2 -24.0(2) . .
C12 N2 Ni1 O13 -112.2(2) . 2_756
C16 N2 Ni1 O13 67.8(2) . 2_756
C12 N2 Ni1 O8 -24.6(2) . .
C16 N2 Ni1 O8 155.4(2) . .
C12 N2 Ni1 N3 66.1(2) . 2_566
C16 N2 Ni1 N3 -114.0(2) . 2_566
C12 N2 Ni1 O9 -22.6(4) . .
C16 N2 Ni1 O9 157.34(16) . .
C47 O9 Ni1 O2 173.0(2) . .
Ni3 O9 Ni1 O2 -9.92(14) . .
C47 O9 Ni1 O13 78.2(2) . 2_756
Ni3 O9 Ni1 O13 -104.74(12) . 2_756
C47 O9 Ni1 O8 -6.0(2) . .
Ni3 O9 Ni1 O8 171.07(16) . .
C47 O9 Ni1 N2 -8.3(3) . .
Ni3 O9 Ni1 N2 168.73(19) . .
C47 O9 Ni1 N3 -96.6(2) . 2_566
Ni3 O9 Ni1 N3 80.41(13) . 2_566
O12 C60 O13 Ni1 14.0(5) . 2_756
C57 C60 O13 Ni1 -165.3(2) . 2_756
O15 C61 O14 Ni3 5.6(6) . .
C62 C61 O14 Ni3 -176.8(2) . .
O19 Ni3 O14 C61 -60.4(3) 2_665 .
O1W Ni3 O14 C61 127.4(3) . .
O3 Ni3 O14 C61 -144.9(3) . .
O6 Ni3 O14 C61 42.5(3) 1_645 .
O9 Ni3 O14 C61 160.5(7) . .
O14 C61 O15 Ni2 -11.8(6) . .
C62 C61 O15 Ni2 170.6(2) . .
O18 Ni2 O15 C61 87.8(3) 2_665 .
O7 Ni2 O15 C61 -85.2(3) 1_645 .
N4 Ni2 O15 C61 -179.9(3) 1_644 .
N1 Ni2 O15 C61 8.2(7) 2_656 .
O19 C74 O18 Ni2 18.0(5) . 2_665
C71 C74 O18 Ni2 -161.2(2) . 2_665
O18 C74 O19 Ni3 -41.6(6) . 2_665
C71 C74 O19 Ni3 137.6(3) . 2_665
C45 C40 S1 O5 48.0(3) . .
C41 C40 S1 O5 -128.3(3) . .
C45 C40 S1 O4 178.0(3) . .
C41 C40 S1 O4 1.7(4) . .
C45 C40 S1 C37 -67.7(3) . .
C41 C40 S1 C37 115.9(3) . .
C36 C37 S1 O5 165.5(3) . .
C38 C37 S1 O5 -14.2(4) . .
C36 C37 S1 O4 34.2(4) . .
C38 C37 S1 O4 -145.5(3) . .
C36 C37 S1 C40 -80.0(4) . .
C38 C37 S1 C40 100.2(3) . .
C52 C51 S2 O10 -152.1(3) . .
C50 C51 S2 O10 33.0(4) . .
C52 C51 S2 O11 -19.4(4) . .
C50 C51 S2 O11 165.7(3) . .
C52 C51 S2 C54 95.3(3) . .
C50 C51 S2 C54 -79.6(3) . .
C55 C54 S2 O10 -19.8(3) . .
C59 C54 S2 O10 164.7(3) . .
C55 C54 S2 O11 -151.2(3) . .
C59 C54 S2 O11 33.4(3) . .
C55 C54 S2 C51 93.5(3) . .
C59 C54 S2 C51 -81.9(3) . .
C69 C68 S3 O16 -23.7(3) . .
C73 C68 S3 O16 159.4(3) . .
C69 C68 S3 O17 -156.8(3) . .
C73 C68 S3 O17 26.3(4) . .
C69 C68 S3 C65 90.1(3) . .
C73 C68 S3 C65 -86.8(3) . .
C64 C65 S3 O16 18.7(3) . .
C66 C65 S3 O16 -159.1(3) . .
C64 C65 S3 O17 151.8(3) . .
C66 C65 S3 O17 -25.9(3) . .
C64 C65 S3 C68 -94.7(3) . .
C66 C65 S3 C68 87.5(3) . .

loop_
_platon_squeeze_void_nr
_platon_squeeze_void_average_x
_platon_squeeze_void_average_y
_platon_squeeze_void_average_z
_platon_squeeze_void_volume
_platon_squeeze_void_count_electrons
_platon_squeeze_void_content
1 0.014 0.139 0.361 7 3 ' '
2 0.155 0.412 0.507 24 9 ' '
3 0.500 0.000 0.500 180 92 ' '
4 0.500 0.502 0.000 188 74 ' '
5 0.845 0.588 0.493 24 9 ' '
6 0.986 0.861 0.639 7 3 ' '
